data_7119900
loop_
_publ_author_name
'Long, J\'er\^ome'
'Shestakov, Boris G.'
'Liu, Dan'
'Chibotaru, Liviu F.'
'Guari, Yannick'
'Cherkasov, Anton V.'
'Fukin, Georgy K.'
'Trifonov, Alexander A.'
'Larionova, Joulia'

_publ_section_title
;
 An organolanthanide(iii) single-molecule magnet with an axial
 crystal-field: influence of the Raman process over the slow relaxation.
;
_journal_issue 34
_journal_name_full 'Chemical communications (Cambridge, England)'
_journal_page_first 4706
_journal_page_last 4709
_journal_paper_doi 10.1039/c7cc02213a
_journal_volume 53
_journal_year 2017
_chemical_formula_sum 'C68.5 H112.5 Dy Li N4 O6'
_chemical_formula_weight 1257.56
_space_group_crystal_system monoclinic
_space_group_IT_number 14
_space_group_name_Hall '-P 2ybc'
_space_group_name_H-M_alt 'P 1 21/c 1'
_symmetry_space_group_name_Hall '-P 2ybc'
_symmetry_space_group_name_H-M 'P 1 21/c 1'
_atom_sites_solution_hydrogens mixed
_atom_sites_solution_primary direct
_atom_sites_solution_secondary difmap
_audit_creation_method SHELXL-2014/7
_audit_update_record
;
2016-04-25 deposited with the CCDC.
2017-04-03 downloaded from the CCDC.
;
_cell_angle_alpha 90
_cell_angle_beta 107.7100(10)
_cell_angle_gamma 90
_cell_formula_units_Z 4
_cell_length_a 17.9746(9)
_cell_length_b 15.7488(8)
_cell_length_c 26.9666(14)
_cell_measurement_reflns_used 9920
_cell_measurement_temperature 100(2)
_cell_measurement_theta_max 30.88
_cell_measurement_theta_min 2.65
_cell_volume 7271.9(6)
_computing_cell_refinement 'Bruker SAINT'
_computing_data_collection 'Bruker APEX2'
_computing_data_reduction 'Bruker SAINT'
_computing_molecular_graphics 'Bruker SHELXTL'
_computing_publication_material 'Bruker SHELXTL'
_computing_structure_refinement SHELXL-2014/7
_computing_structure_solution SHELXS-2014/7
_diffrn_ambient_temperature 100(2)
_diffrn_measured_fraction_theta_full 0.991
_diffrn_measured_fraction_theta_max 0.993
_diffrn_measurement_device_type 'Bruker D8 Quest (CMOS)'
_diffrn_measurement_method '\w scans'
_diffrn_radiation_type MoK\a
_diffrn_radiation_wavelength 0.71073
_diffrn_reflns_av_R_equivalents 0.0389
_diffrn_reflns_av_unetI/netI 0.0285
_diffrn_reflns_Laue_measured_fraction_full 0.991
_diffrn_reflns_Laue_measured_fraction_max 0.993
_diffrn_reflns_limit_h_max 22
_diffrn_reflns_limit_h_min -22
_diffrn_reflns_limit_k_max 20
_diffrn_reflns_limit_k_min -20
_diffrn_reflns_limit_l_max 34
_diffrn_reflns_limit_l_min -34
_diffrn_reflns_number 78191
_diffrn_reflns_point_group_measured_fraction_full 0.991
_diffrn_reflns_point_group_measured_fraction_max 0.993
_diffrn_reflns_theta_full 25.242
_diffrn_reflns_theta_max 26.998
_diffrn_reflns_theta_min 2.379
_diffrn_source 'microfocus tube'
_exptl_absorpt_coefficient_mu 1.074
_exptl_absorpt_correction_T_max 0.7461
_exptl_absorpt_correction_T_min 0.6286
_exptl_absorpt_correction_type multi-scan
_exptl_absorpt_process_details SADABS-2012/1
_exptl_crystal_colour yellow
_exptl_crystal_density_diffrn 1.149
_exptl_crystal_description prism
_exptl_crystal_F_000 2674
_exptl_crystal_size_max 0.370
_exptl_crystal_size_mid 0.230
_exptl_crystal_size_min 0.150
_refine_diff_density_max 1.630
_refine_diff_density_min -0.855
_refine_diff_density_rms 0.088
_refine_ls_extinction_method none
_refine_ls_goodness_of_fit_ref 1.047
_refine_ls_hydrogen_treatment mixed
_refine_ls_matrix_type full
_refine_ls_number_parameters 839
_refine_ls_number_reflns 15758
_refine_ls_number_restraints 126
_refine_ls_restrained_S_all 1.058
_refine_ls_R_factor_all 0.0426
_refine_ls_R_factor_gt 0.0338
_refine_ls_shift/su_max 0.000
_refine_ls_shift/su_mean 0.000
_refine_ls_structure_factor_coef Fsqd
_refine_ls_weighting_details 'w=1/[\s^2^(Fo^2^)+(0.0478P)^2^+8.0475P] where P=(Fo^2^+2Fc^2^)/3'
_refine_ls_weighting_scheme calc
_refine_ls_wR_factor_gt 0.0860
_refine_ls_wR_factor_ref 0.0893
_reflns_Friedel_coverage 0.000
_reflns_number_gt 13524
_reflns_number_total 15758
_reflns_threshold_expression 'I > 2\s(I)'
_cod_data_source_file c7cc02213a2.cif
_cod_data_source_block dydadli1
_cod_depositor_comments 'Adding full bibliography for 7119900--7119903.cif.'
_cod_original_formula_sum 'C68.50 H112.50 Dy Li N4 O6'
_cod_database_code 7119900
_shelx_shelxl_version_number 2014/7
_shelx_space_group_comment
;
The symmetry employed for this shelxl refinement is uniquely defined
by the following loop, which should always be used as a source of
symmetry information in preference to the above space-group names.
They are only intended as comments.
;
_shelx_estimated_absorpt_t_min 0.692
_shelx_estimated_absorpt_t_max 0.855

loop_
_space_group_symop_operation_xyz
'x, y, z'
'-x, y+1/2, -z+1/2'
'-x, -y, -z'
'x, -y-1/2, z-1/2'

loop_
_atom_site_label
_atom_site_type_symbol
_atom_site_fract_x
_atom_site_fract_y
_atom_site_fract_z
_atom_site_U_iso_or_equiv
_atom_site_adp_type
_atom_site_occupancy
_atom_site_site_symmetry_order
_atom_site_calc_flag
_atom_site_refinement_flags_posn
_atom_site_refinement_flags_adp
_atom_site_refinement_flags_occupancy
_atom_site_disorder_assembly
_atom_site_disorder_group
Dy1 Dy 0.28216(2) 0.72120(2) 0.29341(2) 0.01500(3) Uani 1 1 d . . . . .
N1 N 0.15959(10) 0.76705(11) 0.27637(7) 0.0162(4) Uani 1 1 d . . . . .
N2 N 0.25137(10) 0.65217(11) 0.35773(7) 0.0150(4) Uani 1 1 d . . . . .
N3 N 0.32369(10) 0.68982(12) 0.22529(7) 0.0174(4) Uani 1 1 d . . . . .
N4 N 0.38793(11) 0.80410(12) 0.31531(7) 0.0175(4) Uani 1 1 d . . . . .
C1 C 0.13213(12) 0.68896(14) 0.28866(8) 0.0169(4) Uani 1 1 d . . . . .
H1A H 0.1048 0.6567 0.2563 0.020 Uiso 1 1 calc R U . . .
C2 C 0.17504(12) 0.63559(13) 0.32632(8) 0.0156(4) Uani 1 1 d . . . . .
H2A H 0.1701 0.5757 0.3135 0.019 Uiso 1 1 calc R U . . .
C3 C 0.10502(12) 0.83035(14) 0.25375(8) 0.0177(4) Uani 1 1 d . . . . .
C4 C 0.10872(13) 0.87000(15) 0.20743(9) 0.0218(5) Uani 1 1 d . . . . .
C5 C 0.05681(14) 0.93533(16) 0.18573(10) 0.0270(5) Uani 1 1 d . . . . .
H5A H 0.0597 0.9621 0.1548 0.032 Uiso 1 1 calc R U . . .
C6 C 0.00138(14) 0.96195(16) 0.20808(10) 0.0287(6) Uani 1 1 d . . . . .
H6A H -0.0336 1.0065 0.1927 0.034 Uiso 1 1 calc R U . . .
C7 C -0.00284(14) 0.92331(16) 0.25300(10) 0.0259(5) Uani 1 1 d . . . . .
H7A H -0.0415 0.9413 0.2681 0.031 Uiso 1 1 calc R U . . .
C8 C 0.04837(13) 0.85834(14) 0.27680(9) 0.0215(5) Uani 1 1 d . . . . .
C9 C 0.16962(14) 0.84350(16) 0.18215(9) 0.0258(5) Uani 1 1 d . . . . .
H9A H 0.1858 0.7843 0.1941 0.031 Uiso 1 1 calc R U . . .
C10 C 0.24213(16) 0.89901(19) 0.20091(12) 0.0361(6) Uani 1 1 d D . . . .
H10A H 0.2632(19) 0.898(2) 0.2396(9) 0.054 Uiso 1 1 d D U . . .
H10B H 0.2284(19) 0.9544(11) 0.1894(13) 0.054 Uiso 1 1 d D U . . .
H10C H 0.2836(15) 0.878(2) 0.1876(12) 0.054 Uiso 1 1 d D U . . .
C11 C 0.13983(19) 0.8415(2) 0.12253(10) 0.0443(7) Uani 1 1 d . . . . .
H11A H 0.0912 0.8088 0.1111 0.066 Uiso 1 1 calc R U . . .
H11B H 0.1791 0.8147 0.1092 0.066 Uiso 1 1 calc R U . . .
H11C H 0.1302 0.8996 0.1091 0.066 Uiso 1 1 calc R U . . .
C12 C 0.04410(14) 0.82256(16) 0.32814(9) 0.0265(5) Uani 1 1 d . . . . .
H12A H 0.0885 0.7819 0.3412 0.032 Uiso 1 1 calc R U . . .
C13 C 0.05360(17) 0.89160(18) 0.36908(10) 0.0341(6) Uani 1 1 d . . . . .
H13A H 0.1013 0.9240 0.3720 0.051 Uiso 1 1 calc R U . . .
H13B H 0.0572 0.8655 0.4027 0.051 Uiso 1 1 calc R U . . .
H13C H 0.0084 0.9297 0.3589 0.051 Uiso 1 1 calc R U . . .
C14 C -0.03115(18) 0.7734(2) 0.32137(13) 0.0444(7) Uani 1 1 d . . . . .
H14A H -0.0356 0.7282 0.2957 0.067 Uiso 1 1 calc R U . . .
H14B H -0.0758 0.8119 0.3093 0.067 Uiso 1 1 calc R U . . .
H14C H -0.0305 0.7483 0.3548 0.067 Uiso 1 1 calc R U . . .
C15 C 0.27812(12) 0.61240(13) 0.40625(8) 0.0156(4) Uani 1 1 d . . . . .
C16 C 0.35425(13) 0.57715(15) 0.42153(8) 0.0197(5) Uani 1 1 d . . . . .
C17 C 0.38183(13) 0.53592(16) 0.46901(9) 0.0251(5) Uani 1 1 d . . . . .
H17A H 0.4328 0.5121 0.4789 0.030 Uiso 1 1 calc R U . . .
C18 C 0.33684(14) 0.52861(17) 0.50230(9) 0.0273(5) Uani 1 1 d . . . . .
H18A H 0.3558 0.4983 0.5341 0.033 Uiso 1 1 calc R U . . .
C19 C 0.26446(13) 0.56571(15) 0.48863(9) 0.0228(5) Uani 1 1 d . . . . .
H19A H 0.2340 0.5616 0.5118 0.027 Uiso 1 1 calc R U . . .
C20 C 0.23424(12) 0.60927(14) 0.44181(8) 0.0188(5) Uani 1 1 d . . . . .
C21 C 0.4036(2) 0.5851(2) 0.38383(15) 0.0219(6) Uani 0.741(3) 1 d D . P A 1
H21 H 0.3980 0.6437 0.3690 0.026 Uiso 0.741(3) 1 calc R U P A 1
C22 C 0.48915(18) 0.5650(3) 0.40795(14) 0.0349(8) Uani 0.741(3) 1 d D . P A 1
H22A H 0.4948 0.5070 0.4217 0.052 Uiso 0.741(3) 1 calc R U P A 1
H22B H 0.5121 0.6050 0.4363 0.052 Uiso 0.741(3) 1 calc R U P A 1
H22C H 0.5161 0.5701 0.3815 0.052 Uiso 0.741(3) 1 calc R U P A 1
C23 C 0.3712(2) 0.5184(2) 0.33801(13) 0.0295(7) Uani 0.741(3) 1 d D . P A 1
H23A H 0.3151 0.5275 0.3218 0.044 Uiso 0.741(3) 1 calc R U P A 1
H23B H 0.3802 0.4606 0.3521 0.044 Uiso 0.741(3) 1 calc R U P A 1
H23C H 0.3984 0.5260 0.3119 0.044 Uiso 0.741(3) 1 calc R U P A 1
C21' C 0.4062(7) 0.5733(8) 0.3891(5) 0.0219(6) Uani 0.259(3) 1 d . . P A 2
H21' H 0.3792 0.6046 0.3563 0.026 Uiso 0.259(3) 1 calc R U P A 2
C22' C 0.4846(4) 0.6277(7) 0.4183(4) 0.0349(8) Uani 0.259(3) 1 d D . P A 2
H22D H 0.4699 0.6861 0.4239 0.052 Uiso 0.259(3) 1 calc R U P A 2
H22E H 0.5195 0.6283 0.3966 0.052 Uiso 0.259(3) 1 calc R U P A 2
H22F H 0.5114 0.6014 0.4519 0.052 Uiso 0.259(3) 1 calc R U P A 2
C23' C 0.4310(6) 0.4975(5) 0.3743(4) 0.0295(7) Uani 0.259(3) 1 d D . P A 2
H23D H 0.3858 0.4656 0.3528 0.044 Uiso 0.259(3) 1 calc R U P A 2
H23E H 0.4576 0.4642 0.4054 0.044 Uiso 0.259(3) 1 calc R U P A 2
H23F H 0.4672 0.5086 0.3543 0.044 Uiso 0.259(3) 1 calc R U P A 2
C24 C 0.15745(13) 0.65618(16) 0.43289(9) 0.0237(5) Uani 1 1 d . . . . .
H24A H 0.1471 0.6891 0.3998 0.028 Uiso 1 1 calc R U . . .
C25 C 0.08888(15) 0.5966(2) 0.42738(12) 0.0376(7) Uani 1 1 d . . . . .
H25A H 0.0824 0.5598 0.3971 0.056 Uiso 1 1 calc R U . . .
H25B H 0.0412 0.6299 0.4228 0.056 Uiso 1 1 calc R U . . .
H25C H 0.0988 0.5616 0.4588 0.056 Uiso 1 1 calc R U . . .
C26 C 0.16256(17) 0.71963(18) 0.47711(11) 0.0351(6) Uani 1 1 d . . . . .
H26A H 0.2073 0.7574 0.4811 0.053 Uiso 1 1 calc R U . . .
H26B H 0.1691 0.6886 0.5097 0.053 Uiso 1 1 calc R U . . .
H26C H 0.1145 0.7533 0.4688 0.053 Uiso 1 1 calc R U . . .
C27 C 0.40182(12) 0.69036(14) 0.25660(8) 0.0162(4) Uani 1 1 d . . . . .
H27A H 0.4218 0.6312 0.2651 0.019 Uiso 1 1 calc R U . . .
C28 C 0.43165(12) 0.74330(14) 0.29801(8) 0.0167(4) Uani 1 1 d . . . . .
H28A H 0.4669 0.7115 0.3281 0.020 Uiso 1 1 calc R U . . .
C29 C 0.30847(12) 0.66276(14) 0.17372(8) 0.0179(4) Uani 1 1 d . . . . .
C30 C 0.24738(14) 0.60392(16) 0.15275(9) 0.0250(5) Uani 1 1 d . . . . .
C31 C 0.23248(16) 0.57582(18) 0.10189(9) 0.0312(6) Uani 1 1 d . . . . .
H31A H 0.1912 0.5367 0.0880 0.037 Uiso 1 1 calc R U . . .
C32 C 0.27663(16) 0.60368(17) 0.07097(9) 0.0310(6) Uani 1 1 d . . . . .
H32A H 0.2671 0.5824 0.0366 0.037 Uiso 1 1 calc R U . . .
C33 C 0.33419(15) 0.66236(16) 0.09078(9) 0.0261(5) Uani 1 1 d . . . . .
H33A H 0.3641 0.6820 0.0695 0.031 Uiso 1 1 calc R U . . .
C34 C 0.35040(14) 0.69414(15) 0.14106(9) 0.0210(5) Uani 1 1 d . . . . .
C35 C 0.19709(16) 0.5701(2) 0.18440(10) 0.0378(7) Uani 1 1 d . . . . .
H35A H 0.2167 0.5939 0.2204 0.045 Uiso 1 1 calc R U . . .
C36 C 0.11396(19) 0.5915(2) 0.16235(15) 0.0574(9) Uani 1 1 d . . . . .
H36A H 0.1084 0.6527 0.1557 0.086 Uiso 1 1 calc R U . . .
H36B H 0.0861 0.5754 0.1870 0.086 Uiso 1 1 calc R U . . .
H36C H 0.0919 0.5606 0.1296 0.086 Uiso 1 1 calc R U . . .
C37 C 0.2018(2) 0.4699(3) 0.18782(17) 0.0732(11) Uani 1 1 d . U . . .
H37A H 0.1754 0.4498 0.2125 0.110 Uiso 1 1 calc R U . . .
H37B H 0.2567 0.4522 0.1997 0.110 Uiso 1 1 calc R U . . .
H37C H 0.1763 0.4456 0.1534 0.110 Uiso 1 1 calc R U . . .
C38 C 0.40989(15) 0.76549(15) 0.15736(9) 0.0250(5) Uani 1 1 d . . . . .
H38A H 0.4069 0.7885 0.1912 0.030 Uiso 1 1 calc R U . . .
C39 C 0.49354(16) 0.7344(2) 0.16583(12) 0.0393(7) Uani 1 1 d . . . . .
H39A H 0.5067 0.6915 0.1935 0.059 Uiso 1 1 calc R U . . .
H39B H 0.5297 0.7824 0.1759 0.059 Uiso 1 1 calc R U . . .
H39C H 0.4977 0.7094 0.1335 0.059 Uiso 1 1 calc R U . . .
C40 C 0.39103(17) 0.83837(17) 0.11771(10) 0.0327(6) Uani 1 1 d . . . . .
H40A H 0.3369 0.8567 0.1117 0.049 Uiso 1 1 calc R U . . .
H40B H 0.3978 0.8188 0.0848 0.049 Uiso 1 1 calc R U . . .
H40C H 0.4264 0.8861 0.1312 0.049 Uiso 1 1 calc R U . . .
C41 C 0.43071(13) 0.86832(14) 0.34776(8) 0.0189(5) Uani 1 1 d . . . . .
C42 C 0.41969(12) 0.88167(14) 0.39708(8) 0.0183(5) Uani 1 1 d . . . . .
C43 C 0.46240(13) 0.94481(15) 0.42962(9) 0.0229(5) Uani 1 1 d . . . . .
H43A H 0.4553 0.9537 0.4627 0.027 Uiso 1 1 calc R U . . .
C44 C 0.51515(15) 0.99490(16) 0.41453(10) 0.0283(6) Uani 1 1 d . . . . .
H44A H 0.5449 1.0368 0.4375 0.034 Uiso 1 1 calc R U . . .
C45 C 0.52412(16) 0.98355(16) 0.36625(10) 0.0312(6) Uani 1 1 d . . . . .
H45A H 0.5596 1.0189 0.3559 0.037 Uiso 1 1 calc R U . . .
C46 C 0.48265(15) 0.92154(15) 0.33186(10) 0.0270(5) Uani 1 1 d . . . . .
C47 C 0.36039(13) 0.82956(16) 0.41301(8) 0.0218(5) Uani 1 1 d . . . . .
H47A H 0.3591 0.7719 0.3972 0.026 Uiso 1 1 calc R U . . .
C48 C 0.27878(15) 0.86943(19) 0.38965(13) 0.0423(7) Uani 1 1 d . . . . .
H48A H 0.2395 0.8335 0.3978 0.064 Uiso 1 1 calc R U . . .
H48B H 0.2669 0.8740 0.3518 0.064 Uiso 1 1 calc R U . . .
H48C H 0.2780 0.9261 0.4045 0.064 Uiso 1 1 calc R U . . .
C49 C 0.3782(2) 0.8179(2) 0.47088(11) 0.0536(9) Uani 1 1 d . . . . .
H49A H 0.4301 0.7926 0.4852 0.080 Uiso 1 1 calc R U . . .
H49B H 0.3390 0.7803 0.4778 0.080 Uiso 1 1 calc R U . . .
H49C H 0.3770 0.8731 0.4873 0.080 Uiso 1 1 calc R U . . .
C50 C 0.48821(18) 0.91848(17) 0.27700(10) 0.0378(6) Uani 1 1 d . . . . .
H50A H 0.4619 0.8653 0.2602 0.045 Uiso 1 1 calc R U . . .
C51 C 0.44460(17) 0.9937(2) 0.24546(11) 0.0383(7) Uani 1 1 d . . . . .
H51A H 0.3898 0.9922 0.2449 0.058 Uiso 1 1 calc R U . . .
H51B H 0.4473 0.9903 0.2098 0.058 Uiso 1 1 calc R U . . .
H51C H 0.4687 1.0468 0.2615 0.058 Uiso 1 1 calc R U . . .
C52 C 0.5715(2) 0.9169(3) 0.27496(14) 0.0666(10) Uani 1 1 d . . . . .
H52A H 0.5995 0.8693 0.2958 0.100 Uiso 1 1 calc R U . . .
H52B H 0.5975 0.9703 0.2890 0.100 Uiso 1 1 calc R U . . .
H52C H 0.5713 0.9103 0.2388 0.100 Uiso 1 1 calc R U . . .
Li1 Li 0.7555(2) 0.7126(3) 0.11535(17) 0.0275(9) Uani 1 1 d . . . . .
O1S O 0.63667(10) 0.72023(11) 0.06961(8) 0.0316(4) Uani 1 1 d . . . . .
O2S O 0.75442(10) 0.63682(11) 0.04773(7) 0.0280(4) Uani 1 1 d . . . . .
O3S O 0.74383(11) 0.60462(12) 0.15969(7) 0.0350(4) Uani 1 1 d . . . . .
O4S O 0.87219(11) 0.68897(12) 0.16408(8) 0.0347(4) Uani 1 1 d . . . . .
O5S O 0.79567(10) 0.81878(11) 0.08679(7) 0.0303(4) Uani 1 1 d . . . . .
O6S O 0.73675(10) 0.81051(11) 0.16589(7) 0.0295(4) Uani 1 1 d . . . . .
C1S C 0.59250(16) 0.79642(18) 0.06538(12) 0.0371(7) Uani 1 1 d . . . . .
H1SA H 0.5368 0.7836 0.0504 0.056 Uiso 1 1 calc R U . . .
H1SB H 0.6085 0.8367 0.0429 0.056 Uiso 1 1 calc R U . . .
H1SC H 0.6018 0.8214 0.1000 0.056 Uiso 1 1 calc R U . . .
C2S C 0.62343(18) 0.6805(2) 0.02063(13) 0.0512(9) Uani 1 1 d . . . . .
H2SA H 0.6341 0.7209 -0.0045 0.061 Uiso 1 1 calc R U . . .
H2SB H 0.5683 0.6620 0.0070 0.061 Uiso 1 1 calc R U . . .
C3S C 0.67635(17) 0.6058(2) 0.02743(13) 0.0448(8) Uani 1 1 d . . . . .
H3SA H 0.6650 0.5646 0.0519 0.054 Uiso 1 1 calc R U . . .
H3SB H 0.6691 0.5772 -0.0064 0.054 Uiso 1 1 calc R U . . .
C4S C 0.80991(16) 0.57356(18) 0.04732(11) 0.0346(6) Uani 1 1 d . . . . .
H4SA H 0.8046 0.5576 0.0113 0.052 Uiso 1 1 calc R U . . .
H4SB H 0.8010 0.5236 0.0665 0.052 Uiso 1 1 calc R U . . .
H4SC H 0.8626 0.5956 0.0639 0.052 Uiso 1 1 calc R U . . .
C5S C 0.67397(19) 0.57855(19) 0.16995(13) 0.0457(7) Uani 1 1 d . . . . .
H5SA H 0.6739 0.5166 0.1735 0.069 Uiso 1 1 calc R U . . .
H5SB H 0.6286 0.5962 0.1411 0.069 Uiso 1 1 calc R U . . .
H5SC H 0.6714 0.6049 0.2023 0.069 Uiso 1 1 calc R U . . .
C6S C 0.81173(19) 0.58563(19) 0.20216(12) 0.0430(7) Uani 1 1 d . . . . .
H6SA H 0.8125 0.5245 0.2109 0.052 Uiso 1 1 calc R U . . .
H6SB H 0.8111 0.6188 0.2332 0.052 Uiso 1 1 calc R U . . .
C7S C 0.88222(18) 0.60770(19) 0.18689(12) 0.0433(8) Uani 1 1 d . . . . .
H7SA H 0.9290 0.6072 0.2179 0.052 Uiso 1 1 calc R U . . .
H7SB H 0.8899 0.5653 0.1618 0.052 Uiso 1 1 calc R U . . .
C8S C 0.94149(16) 0.7191(2) 0.15491(13) 0.0412(7) Uani 1 1 d . . . . .
H8SA H 0.9833 0.7236 0.1881 0.062 Uiso 1 1 calc R U . . .
H8SB H 0.9317 0.7750 0.1383 0.062 Uiso 1 1 calc R U . . .
H8SC H 0.9573 0.6793 0.1320 0.062 Uiso 1 1 calc R U . . .
C9S C 0.7989(2) 0.8341(2) 0.03583(12) 0.0482(8) Uani 1 1 d . . . . .
H9SA H 0.8465 0.8660 0.0376 0.072 Uiso 1 1 calc R U . . .
H9SB H 0.7531 0.8671 0.0164 0.072 Uiso 1 1 calc R U . . .
H9SC H 0.7993 0.7798 0.0181 0.072 Uiso 1 1 calc R U . . .
C10S C 0.79084(18) 0.89545(17) 0.11371(12) 0.0380(7) Uani 1 1 d . . . . .
H10D H 0.7410 0.9249 0.0964 0.046 Uiso 1 1 calc R U . . .
H10E H 0.8345 0.9338 0.1136 0.046 Uiso 1 1 calc R U . . .
C11S C 0.79511(17) 0.87329(17) 0.16792(11) 0.0357(6) Uani 1 1 d . . . . .
H11D H 0.8475 0.8507 0.1867 0.043 Uiso 1 1 calc R U . . .
H11E H 0.7857 0.9244 0.1866 0.043 Uiso 1 1 calc R U . . .
C12S C 0.72769(18) 0.79460(19) 0.21557(11) 0.0387(7) Uani 1 1 d . . . . .
H12B H 0.7119 0.8471 0.2292 0.058 Uiso 1 1 calc R U . . .
H12C H 0.7774 0.7747 0.2394 0.058 Uiso 1 1 calc R U . . .
H12D H 0.6875 0.7511 0.2124 0.058 Uiso 1 1 calc R U . . .
C1Q C 0.9488(5) 0.6973(5) 0.9813(3) 0.0210(8) Uani 0.262(3) 1 d D U P B 1
H1QA H 0.9281 0.7295 1.0053 0.031 Uiso 0.262(3) 1 calc R U P B 1
H1QB H 0.9053 0.6753 0.9526 0.031 Uiso 0.262(3) 1 calc R U P B 1
H1QC H 0.9813 0.7345 0.9674 0.031 Uiso 0.262(3) 1 calc R U P B 1
C2Q C 0.9978(4) 0.6235(4) 1.0103(3) 0.0107(11) Uani 0.262(3) 1 d D . P B 1
H2QA H 0.9937 0.6220 1.0461 0.013 Uiso 0.262(3) 1 calc R U P B 1
H2QB H 1.0531 0.6346 1.0131 0.013 Uiso 0.262(3) 1 calc R U P B 1
C3Q C 0.9754(4) 0.5366(4) 0.9856(3) 0.0074(9) Uani 0.262(3) 1 d D U P B 1
H3QA H 0.9202 0.5253 0.9830 0.009 Uiso 0.262(3) 1 calc R U P B 1
H3QB H 0.9792 0.5381 0.9497 0.009 Uiso 0.262(3) 1 calc R U P B 1
C1Z C 0.9286(6) 0.6748(5) 0.9660(4) 0.0210(8) Uani 0.238(3) 1 d D U P B 2
H1ZA H 0.8767 0.6948 0.9653 0.031 Uiso 0.238(3) 1 calc R U P B 2
H1ZB H 0.9422 0.6991 0.9364 0.031 Uiso 0.238(3) 1 calc R U P B 2
H1ZC H 0.9672 0.6927 0.9985 0.031 Uiso 0.238(3) 1 calc R U P B 2
C2Z C 0.9282(4) 0.5781(4) 0.9623(3) 0.0107(11) Uani 0.238(3) 1 d D . P B 2
H2ZA H 0.8820 0.5544 0.9702 0.013 Uiso 0.238(3) 1 calc R U P B 2
H2ZB H 0.9268 0.5598 0.9269 0.013 Uiso 0.238(3) 1 calc R U P B 2
C3Z C 1.0005(4) 0.5491(5) 1.0008(3) 0.0074(9) Uani 0.238(3) 1 d D U P B 2
H3ZA H 1.0029 0.5695 1.0360 0.009 Uiso 0.238(3) 1 calc R U P B 2
H3ZB H 1.0466 0.5712 0.9921 0.009 Uiso 0.238(3) 1 calc R U P B 2
C4Q C 0.6991(5) 0.6637(5) 0.9038(4) 0.0365(8) Uani 0.307(3) 1 d D U P C 1
H4QA H 0.7347 0.6374 0.9350 0.055 Uiso 0.307(3) 1 calc R U P C 1
H4QB H 0.6462 0.6653 0.9070 0.055 Uiso 0.307(3) 1 calc R U P C 1
H4QC H 0.6988 0.6306 0.8730 0.055 Uiso 0.307(3) 1 calc R U P C 1
C5Q C 0.7257(5) 0.7520(5) 0.8985(4) 0.0430(18) Uani 0.307(3) 1 d D U P C 1
H5QA H 0.7793 0.7507 0.8956 0.052 Uiso 0.307(3) 1 calc R U P C 1
H5QB H 0.7265 0.7855 0.9297 0.052 Uiso 0.307(3) 1 calc R U P C 1
C6Q C 0.6707(6) 0.7931(7) 0.8503(4) 0.063(2) Uani 0.307(3) 1 d D U P C 1
H6QA H 0.6232 0.8159 0.8569 0.076 Uiso 0.307(3) 1 calc R U P C 1
H6QB H 0.6555 0.7534 0.8204 0.076 Uiso 0.307(3) 1 calc R U P C 1
C7Q C 0.7234(7) 0.8635(7) 0.8420(4) 0.069(3) Uani 0.307(3) 1 d D U P C 1
H7QA H 0.6922 0.9117 0.8229 0.082 Uiso 0.307(3) 1 calc R U P C 1
H7QB H 0.7578 0.8425 0.8222 0.082 Uiso 0.307(3) 1 calc R U P C 1
C8Q C 0.7721(5) 0.8907(11) 0.8979(4) 0.086(3) Uani 0.307(3) 1 d D U P C 1
H8QA H 0.7502 0.9447 0.9060 0.103 Uiso 0.307(3) 1 calc R U P C 1
H8QB H 0.7643 0.8475 0.9225 0.103 Uiso 0.307(3) 1 calc R U P C 1
C9Q C 0.8585(5) 0.9027(9) 0.9087(5) 0.0589(9) Uani 0.307(3) 1 d D U P C 1
H9QA H 0.8819 0.9197 0.9451 0.088 Uiso 0.307(3) 1 calc R U P C 1
H9QB H 0.8820 0.8493 0.9023 0.088 Uiso 0.307(3) 1 calc R U P C 1
H9QC H 0.8679 0.9470 0.8858 0.088 Uiso 0.307(3) 1 calc R U P C 1
C4Z C 0.6775(9) 0.7180(8) 0.8929(6) 0.0365(8) Uani 0.193(3) 1 d D U P C 2
H4ZA H 0.6224 0.7030 0.8865 0.055 Uiso 0.193(3) 1 calc R U P C 2
H4ZB H 0.7007 0.6799 0.8729 0.055 Uiso 0.193(3) 1 calc R U P C 2
H4ZC H 0.7054 0.7122 0.9301 0.055 Uiso 0.193(3) 1 calc R U P C 2
C5Z C 0.6832(7) 0.8053(8) 0.8767(6) 0.0430(18) Uani 0.193(3) 1 d D U P C 2
H5ZA H 0.6501 0.8278 0.8970 0.052 Uiso 0.193(3) 1 calc R U P C 2
H5ZB H 0.6455 0.7965 0.8417 0.052 Uiso 0.193(3) 1 calc R U P C 2
C6Z C 0.7061(6) 0.8904(11) 0.8638(8) 0.063(2) Uani 0.193(3) 1 d D U P C 2
H6ZA H 0.7234 0.9256 0.8957 0.076 Uiso 0.193(3) 1 calc R U P C 2
H6ZB H 0.6610 0.9188 0.8388 0.076 Uiso 0.193(3) 1 calc R U P C 2
C7Z C 0.7761(7) 0.8797(10) 0.8388(6) 0.069(3) Uani 0.193(3) 1 d D U P C 2
H7ZA H 0.7738 0.8235 0.8220 0.082 Uiso 0.193(3) 1 calc R U P C 2
H7ZB H 0.7740 0.9246 0.8127 0.082 Uiso 0.193(3) 1 calc R U P C 2
C8Z C 0.8508(6) 0.8881(17) 0.8859(8) 0.086(3) Uani 0.193(3) 1 d D U P C 2
H8ZA H 0.8907 0.8949 0.8678 0.103 Uiso 0.193(3) 1 calc R U P C 2
H8ZB H 0.8572 0.8288 0.8986 0.103 Uiso 0.193(3) 1 calc R U P C 2
C9Z C 0.8949(12) 0.9419(12) 0.9430(7) 0.0589(9) Uani 0.193(3) 1 d D U P C 2
H9ZA H 0.9476 0.9192 0.9590 0.088 Uiso 0.193(3) 1 calc R U P C 2
H9ZB H 0.8983 1.0024 0.9355 0.088 Uiso 0.193(3) 1 calc R U P C 2
H9ZC H 0.8640 0.9347 0.9670 0.088 Uiso 0.193(3) 1 calc R U P C 2

loop_
_atom_site_aniso_label
_atom_site_aniso_U_11
_atom_site_aniso_U_22
_atom_site_aniso_U_33
_atom_site_aniso_U_23
_atom_site_aniso_U_13
_atom_site_aniso_U_12
Dy1 0.01268(4) 0.02103(5) 0.01261(4) 0.00120(4) 0.00580(3) 0.00143(4)
N1 0.0165(8) 0.0158(9) 0.0163(8) 0.0025(7) 0.0052(7) 0.0003(7)
N2 0.0128(8) 0.0168(8) 0.0152(8) -0.0005(7) 0.0039(6) 0.0001(7)
N3 0.0173(8) 0.0195(9) 0.0171(8) -0.0003(7) 0.0077(7) 0.0007(7)
N4 0.0202(8) 0.0190(8) 0.0150(8) -0.0011(7) 0.0079(7) 0.0012(7)
C1 0.0148(9) 0.0190(10) 0.0167(9) -0.0032(8) 0.0044(7) -0.0025(8)
C2 0.0166(9) 0.0139(9) 0.0173(9) -0.0022(8) 0.0066(7) -0.0023(8)
C3 0.0135(9) 0.0177(10) 0.0198(10) -0.0012(8) 0.0022(8) 0.0011(8)
C4 0.0200(10) 0.0229(11) 0.0204(10) 0.0025(9) 0.0033(8) 0.0010(9)
C5 0.0284(12) 0.0266(12) 0.0250(11) 0.0088(10) 0.0064(9) 0.0028(10)
C6 0.0215(11) 0.0260(12) 0.0349(13) 0.0065(10) 0.0032(10) 0.0085(10)
C7 0.0176(10) 0.0267(12) 0.0339(12) -0.0006(10) 0.0086(9) 0.0067(9)
C8 0.0186(10) 0.0211(11) 0.0242(11) 0.0001(9) 0.0056(8) -0.0005(9)
C9 0.0300(11) 0.0270(12) 0.0221(11) 0.0094(9) 0.0107(9) 0.0081(10)
C10 0.0327(13) 0.0371(15) 0.0447(15) 0.0072(12) 0.0213(11) 0.0056(12)
C11 0.0558(17) 0.0542(18) 0.0251(12) 0.0057(13) 0.0157(12) 0.0171(15)
C12 0.0286(11) 0.0263(12) 0.0300(11) 0.0039(10) 0.0167(9) 0.0063(10)
C13 0.0409(14) 0.0347(14) 0.0296(12) 0.0016(11) 0.0150(11) 0.0090(12)
C14 0.0456(15) 0.0440(17) 0.0531(17) -0.0006(13) 0.0293(13) -0.0109(13)
C15 0.0184(9) 0.0130(9) 0.0148(9) -0.0011(8) 0.0044(7) -0.0022(8)
C16 0.0192(10) 0.0226(11) 0.0177(10) 0.0024(8) 0.0064(8) 0.0008(9)
C17 0.0182(10) 0.0325(13) 0.0231(11) 0.0075(10) 0.0040(9) 0.0048(9)
C18 0.0286(12) 0.0346(13) 0.0170(10) 0.0081(9) 0.0046(9) 0.0009(10)
C19 0.0242(11) 0.0296(12) 0.0170(10) -0.0004(9) 0.0098(8) -0.0028(9)
C20 0.0188(10) 0.0207(10) 0.0167(10) -0.0023(8) 0.0048(8) -0.0007(8)
C21 0.0229(11) 0.0208(14) 0.0256(13) 0.0135(11) 0.0128(9) 0.0081(10)
C22 0.0205(14) 0.052(2) 0.0337(17) 0.0149(16) 0.0105(12) 0.0115(16)
C23 0.0428(17) 0.0239(15) 0.0300(15) -0.0001(12) 0.0232(12) 0.0017(13)
C21' 0.0229(11) 0.0208(14) 0.0256(13) 0.0135(11) 0.0128(9) 0.0081(10)
C22' 0.0205(14) 0.052(2) 0.0337(17) 0.0149(16) 0.0105(12) 0.0115(16)
C23' 0.0428(17) 0.0239(15) 0.0300(15) -0.0001(12) 0.0232(12) 0.0017(13)
C24 0.0218(10) 0.0308(12) 0.0205(10) -0.0005(9) 0.0095(8) 0.0044(10)
C25 0.0211(11) 0.0505(17) 0.0418(15) -0.0082(13) 0.0105(10) 0.0002(12)
C26 0.0375(14) 0.0379(14) 0.0345(13) -0.0074(11) 0.0176(11) 0.0053(12)
C27 0.0167(9) 0.0173(10) 0.0171(9) 0.0041(8) 0.0086(7) 0.0026(8)
C28 0.0167(9) 0.0175(10) 0.0182(9) 0.0050(8) 0.0089(8) 0.0020(8)
C29 0.0207(10) 0.0186(10) 0.0164(9) 0.0008(8) 0.0084(8) 0.0052(8)
C30 0.0245(11) 0.0340(13) 0.0173(10) -0.0014(9) 0.0076(8) -0.0042(10)
C31 0.0367(13) 0.0362(14) 0.0209(11) -0.0053(10) 0.0088(10) -0.0067(11)
C32 0.0463(14) 0.0318(13) 0.0176(10) -0.0029(10) 0.0139(10) 0.0006(11)
C33 0.0370(12) 0.0253(11) 0.0212(10) 0.0043(9) 0.0169(9) 0.0041(10)
C34 0.0265(11) 0.0188(10) 0.0197(10) 0.0032(8) 0.0100(8) 0.0063(9)
C35 0.0331(13) 0.0627(18) 0.0193(11) -0.0098(12) 0.0107(10) -0.0232(13)
C36 0.0450(16) 0.055(2) 0.085(2) 0.0250(17) 0.0384(15) 0.0128(15)
C37 0.0616(19) 0.079(2) 0.092(2) 0.0487(18) 0.0431(16) 0.0170(17)
C38 0.0333(12) 0.0236(12) 0.0224(11) 0.0032(9) 0.0150(9) -0.0040(10)
C39 0.0324(13) 0.0469(17) 0.0427(15) 0.0115(13) 0.0175(11) -0.0038(12)
C40 0.0489(15) 0.0255(12) 0.0284(12) 0.0051(10) 0.0189(10) -0.0038(11)
C41 0.0201(10) 0.0171(10) 0.0201(10) -0.0004(8) 0.0069(8) 0.0004(8)
C42 0.0180(10) 0.0199(10) 0.0173(10) 0.0010(8) 0.0058(8) -0.0002(8)
C43 0.0231(11) 0.0245(11) 0.0193(10) -0.0020(9) 0.0038(8) -0.0022(9)
C44 0.0305(12) 0.0243(12) 0.0292(12) -0.0053(10) 0.0079(10) -0.0080(10)
C45 0.0381(13) 0.0224(12) 0.0390(13) -0.0039(10) 0.0207(10) -0.0125(10)
C46 0.0375(12) 0.0200(11) 0.0294(11) -0.0021(9) 0.0191(9) -0.0064(10)
C47 0.0219(10) 0.0290(12) 0.0163(10) -0.0078(9) 0.0083(8) -0.0071(9)
C48 0.0254(12) 0.0357(15) 0.0691(19) -0.0158(14) 0.0190(12) -0.0033(11)
C49 0.0586(18) 0.080(2) 0.0226(13) -0.0043(14) 0.0127(12) -0.0435(16)
C50 0.0651(16) 0.0254(13) 0.0363(13) -0.0072(10) 0.0353(11) -0.0155(12)
C51 0.0418(14) 0.0491(17) 0.0280(13) -0.0033(12) 0.0164(11) -0.0083(13)
C52 0.079(2) 0.080(2) 0.0636(18) 0.0255(18) 0.0561(14) 0.0340(19)
Li1 0.027(2) 0.023(2) 0.033(2) -0.0018(16) 0.0098(16) -0.0012(16)
O1S 0.0258(9) 0.0272(9) 0.0394(10) -0.0068(8) 0.0061(7) 0.0008(7)
O2S 0.0265(8) 0.0239(8) 0.0315(9) -0.0049(7) 0.0058(7) -0.0013(7)
O3S 0.0410(10) 0.0296(9) 0.0348(9) 0.0025(8) 0.0122(8) -0.0076(8)
O4S 0.0272(9) 0.0294(9) 0.0428(11) 0.0017(8) 0.0035(8) 0.0012(8)
O5S 0.0357(9) 0.0180(8) 0.0385(9) -0.0019(7) 0.0134(7) -0.0032(7)
O6S 0.0313(9) 0.0238(8) 0.0331(9) -0.0090(7) 0.0095(7) -0.0052(7)
C1S 0.0311(13) 0.0335(14) 0.0438(16) -0.0042(12) 0.0070(12) 0.0054(11)
C2S 0.0341(15) 0.0559(19) 0.0488(18) -0.0267(15) -0.0096(13) 0.0085(14)
C3S 0.0309(14) 0.0406(15) 0.0549(18) -0.0267(14) 0.0011(13) -0.0038(12)
C4S 0.0321(13) 0.0308(13) 0.0428(15) -0.0062(11) 0.0143(11) -0.0003(11)
C5S 0.0579(17) 0.0352(15) 0.0526(17) -0.0081(13) 0.0296(13) -0.0211(13)
C6S 0.0608(19) 0.0307(14) 0.0343(14) 0.0058(12) 0.0098(13) 0.0022(14)
C7S 0.0473(17) 0.0333(15) 0.0418(16) 0.0052(13) 0.0022(13) 0.0113(13)
C8S 0.0219(12) 0.0489(17) 0.0479(17) -0.0066(14) 0.0035(12) 0.0004(12)
C9S 0.074(2) 0.0313(14) 0.0514(16) 0.0044(13) 0.0364(14) 0.0012(15)
C10S 0.0447(15) 0.0183(12) 0.0538(17) -0.0054(11) 0.0191(13) -0.0050(11)
C11S 0.0387(14) 0.0229(12) 0.0466(15) -0.0138(11) 0.0144(12) -0.0085(11)
C12S 0.0449(16) 0.0384(15) 0.0352(14) -0.0121(11) 0.0155(12) -0.0055(12)
C1Q 0.0208(9) 0.0210(9) 0.0212(9) -0.0002(6) 0.0065(6) 0.0004(6)
C2Q 0.003(2) 0.021(3) 0.009(2) 0.000(2) 0.0026(18) -0.002(2)
C3Q 0.0068(14) 0.0092(14) 0.0061(14) 0.0005(10) 0.0020(10) -0.0032(11)
C1Z 0.0208(9) 0.0210(9) 0.0212(9) -0.0002(6) 0.0065(6) 0.0004(6)
C2Z 0.003(2) 0.021(3) 0.009(2) 0.000(2) 0.0026(18) -0.002(2)
C3Z 0.0068(14) 0.0092(14) 0.0061(14) 0.0005(10) 0.0020(10) -0.0032(11)
C4Q 0.0370(10) 0.0366(10) 0.0358(10) -0.0001(6) 0.0109(6) -0.0004(6)
C5Q 0.036(3) 0.040(3) 0.050(3) 0.008(2) 0.009(2) -0.004(2)
C6Q 0.061(3) 0.063(3) 0.064(3) 0.001(3) 0.017(3) 0.001(3)
C7Q 0.073(4) 0.068(4) 0.066(4) 0.006(3) 0.023(3) 0.000(3)
C8Q 0.090(4) 0.086(4) 0.086(4) 0.006(3) 0.034(3) -0.003(3)
C9Q 0.0590(10) 0.0585(10) 0.0591(10) 0.0007(6) 0.0178(6) 0.0001(6)
C4Z 0.0370(10) 0.0366(10) 0.0358(10) -0.0001(6) 0.0109(6) -0.0004(6)
C5Z 0.036(3) 0.040(3) 0.050(3) 0.008(2) 0.009(2) -0.004(2)
C6Z 0.061(3) 0.063(3) 0.064(3) 0.001(3) 0.017(3) 0.001(3)
C7Z 0.073(4) 0.068(4) 0.066(4) 0.006(3) 0.023(3) 0.000(3)
C8Z 0.090(4) 0.086(4) 0.086(4) 0.006(3) 0.034(3) -0.003(3)
C9Z 0.0590(10) 0.0585(10) 0.0591(10) 0.0007(6) 0.0178(6) 0.0001(6)

loop_
_atom_type_symbol
_atom_type_description
_atom_type_scat_dispersion_real
_atom_type_scat_dispersion_imag
_atom_type_scat_source
C C 0.0033 0.0016 'International Tables Vol C Tables 4.2.6.8 and 6.1.1.4'
H H 0.0000 0.0000 'International Tables Vol C Tables 4.2.6.8 and 6.1.1.4'
Li Li -0.0003 0.0001 'International Tables Vol C Tables 4.2.6.8 and 6.1.1.4'
N N 0.0061 0.0033 'International Tables Vol C Tables 4.2.6.8 and 6.1.1.4'
O O 0.0106 0.0060 'International Tables Vol C Tables 4.2.6.8 and 6.1.1.4'
Dy Dy -0.1892 4.4098 'International Tables Vol C Tables 4.2.6.8 and 6.1.1.4'

loop_
_geom_angle_atom_site_label_1
_geom_angle_atom_site_label_2
_geom_angle_atom_site_label_3
_geom_angle
_geom_angle_site_symmetry_1
_geom_angle_site_symmetry_3
N1 Dy1 N4 125.01(6) . .
N1 Dy1 N3 117.24(6) . .
N4 Dy1 N3 82.90(7) . .
N1 Dy1 N2 81.74(6) . .
N4 Dy1 N2 117.86(6) . .
N3 Dy1 N2 138.27(7) . .
N1 Dy1 C27 146.99(6) . .
N4 Dy1 C27 59.19(7) . .
N3 Dy1 C27 31.60(6) . .
N2 Dy1 C27 127.71(6) . .
N1 Dy1 C28 152.04(6) . .
N4 Dy1 C28 31.68(7) . .
N3 Dy1 C28 59.05(6) . .
N2 Dy1 C28 120.36(6) . .
C27 Dy1 C28 29.59(7) . .
N1 Dy1 C1 31.10(7) . .
N4 Dy1 C1 151.36(7) . .
N3 Dy1 C1 119.71(6) . .
N2 Dy1 C1 58.13(6) . .
C27 Dy1 C1 148.24(7) . .
C28 Dy1 C1 176.67(6) . .
N1 Dy1 C2 58.20(6) . .
N4 Dy1 C2 146.78(6) . .
N3 Dy1 C2 127.31(6) . .
N2 Dy1 C2 31.05(6) . .
C27 Dy1 C2 139.71(6) . .
C28 Dy1 C2 148.53(6) . .
C1 Dy1 C2 29.12(6) . .
C3 N1 C1 118.47(18) . .
C3 N1 Dy1 146.83(15) . .
C1 N1 Dy1 93.68(12) . .
C15 N2 C2 118.53(17) . .
C15 N2 Dy1 147.31(14) . .
C2 N2 Dy1 92.82(12) . .
C29 N3 C27 117.24(18) . .
C29 N3 Dy1 150.39(15) . .
C27 N3 Dy1 91.57(12) . .
C41 N4 C28 116.24(18) . .
C41 N4 Dy1 147.89(15) . .
C28 N4 Dy1 91.78(13) . .
C2 C1 N1 123.86(19) . .
C2 C1 Dy1 75.56(12) . .
N1 C1 Dy1 55.22(10) . .
C1 C2 N2 124.34(19) . .
C1 C2 Dy1 75.32(13) . .
N2 C2 Dy1 56.13(10) . .
N1 C3 C8 122.2(2) . .
N1 C3 C4 118.9(2) . .
C8 C3 C4 118.9(2) . .
C5 C4 C3 119.4(2) . .
C5 C4 C9 119.9(2) . .
C3 C4 C9 120.7(2) . .
C6 C5 C4 121.5(2) . .
C5 C6 C7 119.4(2) . .
C6 C7 C8 121.5(2) . .
C7 C8 C3 119.2(2) . .
C7 C8 C12 118.8(2) . .
C3 C8 C12 121.8(2) . .
C4 C9 C10 110.8(2) . .
C4 C9 C11 114.1(2) . .
C10 C9 C11 110.6(2) . .
C8 C12 C14 111.7(2) . .
C8 C12 C13 111.8(2) . .
C14 C12 C13 110.5(2) . .
N2 C15 C20 123.09(19) . .
N2 C15 C16 118.35(19) . .
C20 C15 C16 118.49(19) . .
C17 C16 C15 119.7(2) . .
C17 C16 C21' 114.8(5) . .
C15 C16 C21' 125.3(5) . .
C17 C16 C21 122.0(2) . .
C15 C16 C21 118.3(2) . .
C18 C17 C16 121.5(2) . .
C19 C18 C17 119.0(2) . .
C18 C19 C20 122.0(2) . .
C19 C20 C15 119.1(2) . .
C19 C20 C24 117.9(2) . .
C15 C20 C24 122.85(19) . .
C22 C21 C16 114.4(3) . .
C22 C21 C23 106.3(3) . .
C16 C21 C23 108.1(3) . .
C23' C21' C16 122.1(10) . .
C23' C21' C22' 106.7(9) . .
C16 C21' C22' 107.8(8) . .
C20 C24 C25 112.7(2) . .
C20 C24 C26 110.88(19) . .
C25 C24 C26 109.4(2) . .
C28 C27 N3 124.6(2) . .
C28 C27 Dy1 75.26(13) . .
N3 C27 Dy1 56.83(10) . .
C27 C28 N4 124.55(19) . .
C27 C28 Dy1 75.15(13) . .
N4 C28 Dy1 56.54(11) . .
N3 C29 C34 122.2(2) . .
N3 C29 C30 119.3(2) . .
C34 C29 C30 118.4(2) . .
C31 C30 C29 119.8(2) . .
C31 C30 C35 118.4(2) . .
C29 C30 C35 121.8(2) . .
C32 C31 C30 121.3(2) . .
C33 C32 C31 118.8(2) . .
C32 C33 C34 122.2(2) . .
C33 C34 C29 119.3(2) . .
C33 C34 C38 117.9(2) . .
C29 C34 C38 122.7(2) . .
C36 C35 C30 113.5(2) . .
C36 C35 C37 106.4(3) . .
C30 C35 C37 110.6(3) . .
C34 C38 C39 112.3(2) . .
C34 C38 C40 111.4(2) . .
C39 C38 C40 110.0(2) . .
N4 C41 C46 121.7(2) . .
N4 C41 C42 119.0(2) . .
C46 C41 C42 119.3(2) . .
C43 C42 C41 119.3(2) . .
C43 C42 C47 120.7(2) . .
C41 C42 C47 119.93(19) . .
C44 C43 C42 121.1(2) . .
C45 C44 C43 119.5(2) . .
C44 C45 C46 121.9(2) . .
C45 C46 C41 118.8(2) . .
C45 C46 C50 119.4(2) . .
C41 C46 C50 121.5(2) . .
C49 C47 C42 114.6(2) . .
C49 C47 C48 110.4(2) . .
C42 C47 C48 109.2(2) . .
C46 C50 C52 113.3(3) . .
C46 C50 C51 110.1(2) . .
C52 C50 C51 109.7(2) . .
O5S Li1 O1S 98.16(19) . .
O5S Li1 O3S 164.8(2) . .
O1S Li1 O3S 96.80(19) . .
O5S Li1 O4S 88.92(18) . .
O1S Li1 O4S 172.7(2) . .
O3S Li1 O4S 76.22(16) . .
O5S Li1 O6S 78.18(16) . .
O1S Li1 O6S 90.21(18) . .
O3S Li1 O6S 99.0(2) . .
O4S Li1 O6S 92.79(18) . .
O5S Li1 O2S 92.67(19) . .
O1S Li1 O2S 78.04(16) . .
O3S Li1 O2S 93.18(17) . .
O4S Li1 O2S 100.16(19) . .
O6S Li1 O2S 164.0(2) . .
C2S O1S C1S 111.5(2) . .
C2S O1S Li1 111.8(2) . .
C1S O1S Li1 122.19(19) . .
C4S O2S C3S 111.7(2) . .
C4S O2S Li1 124.59(19) . .
C3S O2S Li1 105.4(2) . .
C5S O3S C6S 111.8(2) . .
C5S O3S Li1 125.7(2) . .
C6S O3S Li1 114.3(2) . .
C7S O4S C8S 112.1(2) . .
C7S O4S Li1 113.4(2) . .
C8S O4S Li1 125.5(2) . .
C9S O5S C10S 112.2(2) . .
C9S O5S Li1 128.6(2) . .
C10S O5S Li1 114.5(2) . .
C12S O6S C11S 112.3(2) . .
C12S O6S Li1 123.8(2) . .
C11S O6S Li1 105.40(19) . .
O1S C2S C3S 108.3(2) . .
O2S C3S C2S 107.1(2) . .
O3S C6S C7S 108.7(2) . .
O4S C7S C6S 109.1(2) . .
O5S C10S C11S 108.1(2) . .
O6S C11S C10S 107.9(2) . .
C1Q C2Q C3Q 115.3(6) . .
C3Q C3Q C2Q 115.1(7) 3_767 .
C3Z C2Z C1Z 106.1(6) . .
C2Z C3Z C3Z 106.8(7) . 3_767
C4Q C5Q C6Q 109.7(7) . .
C5Q C6Q C7Q 99.4(8) . .
C6Q C7Q C8Q 104.6(9) . .
C9Q C8Q C7Q 117.9(10) . .
C4Z C5Z C6Z 168.4(12) . .
C5Z C6Z C7Z 108.3(12) . .
C8Z C7Z C6Z 104.0(11) . .
C7Z C8Z C9Z 145.4(16) . .

loop_
_geom_bond_atom_site_label_1
_geom_bond_atom_site_label_2
_geom_bond_distance
_geom_bond_site_symmetry_2
Dy1 N1 2.2293(18) .
Dy1 N4 2.2326(19) .
Dy1 N3 2.2385(18) .
Dy1 N2 2.2540(18) .
Dy1 C27 2.673(2) .
Dy1 C28 2.675(2) .
Dy1 C1 2.708(2) .
Dy1 C2 2.711(2) .
N1 C3 1.401(3) .
N1 C1 1.402(3) .
N2 C15 1.397(3) .
N2 C2 1.400(3) .
N3 C29 1.400(3) .
N3 C27 1.401(3) .
N4 C41 1.404(3) .
N4 C28 1.405(3) .
C1 C2 1.363(3) .
C3 C8 1.415(3) .
C3 C4 1.416(3) .
C4 C5 1.393(3) .
C4 C9 1.514(3) .
C5 C6 1.377(4) .
C6 C7 1.378(4) .
C7 C8 1.395(3) .
C8 C12 1.518(3) .
C9 C10 1.522(4) .
C9 C11 1.533(3) .
C12 C14 1.521(4) .
C12 C13 1.522(4) .
C15 C20 1.416(3) .
C15 C16 1.417(3) .
C16 C17 1.386(3) .
C16 C21' 1.461(14) .
C16 C21 1.544(5) .
C17 C18 1.384(4) .
C18 C19 1.371(3) .
C19 C20 1.394(3) .
C20 C24 1.519(3) .
C21 C22 1.509(4) .
C21 C23 1.591(5) .
C21' C23' 1.376(15) .
C21' C22' 1.632(15) .
C24 C25 1.520(4) .
C24 C26 1.537(3) .
C27 C28 1.366(3) .
C29 C34 1.411(3) .
C29 C30 1.416(3) .
C30 C31 1.387(3) .
C30 C35 1.516(4) .
C31 C32 1.386(4) .
C32 C33 1.369(4) .
C33 C34 1.391(3) .
C34 C38 1.521(3) .
C35 C36 1.469(4) .
C35 C37 1.582(5) .
C38 C39 1.531(4) .
C38 C40 1.535(3) .
C41 C46 1.415(3) .
C41 C42 1.419(3) .
C42 C43 1.392(3) .
C42 C47 1.508(3) .
C43 C44 1.386(4) .
C44 C45 1.371(4) .
C45 C46 1.396(3) .
C46 C50 1.514(3) .
C47 C49 1.506(3) .
C47 C48 1.543(4) .
C50 C52 1.515(5) .
C50 C51 1.529(4) .
Li1 O5S 2.062(5) .
Li1 O1S 2.120(5) .
Li1 O3S 2.125(5) .
Li1 O4S 2.142(5) .
Li1 O6S 2.151(5) .
Li1 O2S 2.174(5) .
O1S C2S 1.415(4) .
O1S C1S 1.424(3) .
O2S C4S 1.412(3) .
O2S C3S 1.428(3) .
O3S C5S 1.426(4) .
O3S C6S 1.428(3) .
O4S C7S 1.408(3) .
O4S C8S 1.423(4) .
O5S C9S 1.414(4) .
O5S C10S 1.425(3) .
O6S C12S 1.420(3) .
O6S C11S 1.430(3) .
C2S C3S 1.489(4) .
C6S C7S 1.488(5) .
C10S C11S 1.482(4) .
C1Q C2Q 1.522(7) .
C2Q C3Q 1.523(7) .
C3Q C3Q 1.514(13) 3_767
C1Z C2Z 1.527(8) .
C2Z C3Z 1.469(7) .
C3Z C3Z 1.547(15) 3_767
C4Q C5Q 1.491(8) .
C5Q C6Q 1.518(8) .
C6Q C7Q 1.519(9) .
C7Q C8Q 1.555(9) .
C8Q C9Q 1.501(9) .
C4Z C5Z 1.457(16) .
C5Z C6Z 1.473(18) .
C6Z C7Z 1.608(17) .
C7Z C8Z 1.548(17) .
C8Z C9Z 1.72(2) .
